data_2241734
loop_
_publ_author_name
'Korkmaz, Ufuk'
'Bulut, Iclal'
'Bulut, Ahmet'

_publ_section_title
;
 Crystal structure of
 2-ethyl-4-methyl-1-(2-oxido-3,4-dioxocyclobut-1-en-1-yl)-1<i>H</i>-imidazol-3-ium
;
_journal_coeditor_code XU5888
_journal_issue 7
_journal_name_full 'Acta Crystallographica Section E'
_journal_page_first 998
_journal_page_last 1001
_journal_paper_doi 10.1107/S2056989016009725
_journal_volume 72
_journal_year 2016
_chemical_formula_iupac 'C10 H10 N2 O3'
_chemical_formula_moiety 'C10 H10 N2 O3'
_chemical_formula_sum 'C10 H10 N2 O3'
_chemical_formula_weight 206.20
_chemical_melting_point 544
_chemical_name_systematic 2-Ethyl-4-methyl-1-(2-oxido-3,4-dioxocyclobut-1-en-1-yl)-1<i>H</i>-imidazol-3-ium
_space_group_crystal_system monoclinic
_space_group_IT_number 14
_space_group_name_Hall '-P 2yn'
_space_group_name_H-M_alt 'P 1 21/n 1'
_symmetry_space_group_name_Hall '-P 2yn'
_symmetry_space_group_name_H-M 'P 1 21/n 1'
_atom_sites_solution_hydrogens mixed
_audit_creation_method SHELXL-2014/7
_cell_angle_alpha 90
_cell_angle_beta 93.848(6)
_cell_angle_gamma 90
_cell_formula_units_Z 4
_cell_length_a 4.7940(4)
_cell_length_b 14.4120(9)
_cell_length_c 14.5360(9)
_cell_measurement_reflns_used 943
_cell_measurement_temperature 293(2)
_cell_measurement_theta_max 30.4374
_cell_measurement_theta_min 3.9785
_cell_volume 1002.04(12)
_computing_cell_refinement
;
CrysAlis PRO (Agilent, 2011)
;
_computing_data_collection
;
CrysAlis PRO (Agilent, 2011)
;
_computing_data_reduction
;
CrysAlis PRO (Agilent, 2011)
;
_computing_molecular_graphics
;
DIAMOND (Brandenburg, 2005)
;
_computing_publication_material
;
SHELXL2014 (Sheldrick, 2015)
;
_computing_structure_refinement
;
SHELXL2014 (Sheldrick, 2015)
;
_computing_structure_solution
;
SHELXS97 (Sheldrick, 2008)
;
_diffrn_ambient_temperature 293(2)
_diffrn_detector_area_resol_mean 16.0454
_diffrn_measured_fraction_theta_full 0.997
_diffrn_measured_fraction_theta_max 0.998
_diffrn_measurement_device_type 'Agilent SuperNova (single source at offset) Eos'
_diffrn_measurement_method '\w scans'
_diffrn_radiation_type MoK\a
_diffrn_radiation_wavelength 0.71073
_diffrn_reflns_av_R_equivalents 0.0476
_diffrn_reflns_limit_h_max 6
_diffrn_reflns_limit_h_min -6
_diffrn_reflns_limit_k_max 20
_diffrn_reflns_limit_k_min -16
_diffrn_reflns_limit_l_max 11
_diffrn_reflns_limit_l_min -20
_diffrn_reflns_number 5496
_diffrn_reflns_theta_full 25.242
_diffrn_reflns_theta_max 30.504
_diffrn_reflns_theta_min 3.987
_exptl_absorpt_coefficient_mu 0.103
_exptl_absorpt_correction_T_max 1.00000
_exptl_absorpt_correction_T_min 0.70805
_exptl_absorpt_correction_type multi-scan
_exptl_absorpt_process_details
;
(CrysAlis PRO; Agilent, 2011)
;
_exptl_crystal_colour green
_exptl_crystal_density_diffrn 1.367
_exptl_crystal_density_method 'not measured'
_exptl_crystal_description prism
_exptl_crystal_F_000 432
_exptl_crystal_size_max 0.34
_exptl_crystal_size_mid 0.22
_exptl_crystal_size_min 0.22
_refine_diff_density_max 0.328
_refine_diff_density_min -0.345
_refine_ls_extinction_method none
_refine_ls_goodness_of_fit_ref 1.039
_refine_ls_hydrogen_treatment mixed
_refine_ls_matrix_type full
_refine_ls_number_parameters 144
_refine_ls_number_reflns 3048
_refine_ls_number_restraints 0
_refine_ls_restrained_S_all 1.039
_refine_ls_R_factor_all 0.1642
_refine_ls_R_factor_gt 0.0801
_refine_ls_shift/su_max 0.000
_refine_ls_shift/su_mean 0.000
_refine_ls_structure_factor_coef Fsqd
_refine_ls_weighting_details 'w=1/[\s^2^(Fo^2^)+(0.0793P)^2^+0.4930P] where P=(Fo^2^+2Fc^2^)/3'
_refine_ls_weighting_scheme calc
_refine_ls_wR_factor_gt 0.1840
_refine_ls_wR_factor_ref 0.2469
_reflns_number_gt 1363
_reflns_number_total 3048
_reflns_threshold_expression 'I > 2\s(I)'
_cod_data_source_file xu5888sup1.cif
_cod_data_source_block I
_cod_database_code 2241734
_shelx_space_group_comment
;
The symmetry employed for this shelxl refinement is uniquely defined
by the following loop, which should always be used as a source of
symmetry information in preference to the above space-group names.
They are only intended as comments.
;

loop_
_space_group_symop_operation_xyz
'x, y, z'
'-x+1/2, y+1/2, -z+1/2'
'-x, -y, -z'
'x-1/2, -y-1/2, z-1/2'

loop_
_atom_site_type_symbol
_atom_site_label
_atom_site_fract_x
_atom_site_fract_y
_atom_site_fract_z
_atom_site_U_iso_or_equiv
_atom_site_adp_type
_atom_site_calc_flag
_atom_site_occupancy
H H5 0.783(8) 0.546(3) 0.562(2) 0.060(11) Uiso d 1
H H1 0.312(8) 0.693(3) 0.724(2) 0.069(12) Uiso d 1
O O1 0.2719(5) 0.30379(16) 0.74162(16) 0.0548(7) Uani d 1
N N1 0.3883(6) 0.63979(19) 0.69274(18) 0.0419(6) Uani d 1
N N2 0.5210(5) 0.50284(17) 0.65685(16) 0.0382(6) Uani d 1
O O3 0.9453(5) 0.38166(18) 0.54799(18) 0.0614(7) Uani d 1
C C4 0.5674(6) 0.4072(2) 0.6522(2) 0.0375(7) Uani d 1
C C3 0.7687(7) 0.3595(2) 0.6001(2) 0.0432(8) Uani d 1
O O2 0.7096(6) 0.18740(16) 0.63047(19) 0.0675(8) Uani d 1
C C2 0.6603(7) 0.2691(2) 0.6374(2) 0.0454(8) Uani d 1
C C8 0.3574(6) 0.5506(2) 0.7126(2) 0.0393(7) Uani d 1
C C1 0.4553(7) 0.3249(2) 0.6897(2) 0.0409(7) Uani d 1
C C5 0.6580(7) 0.5660(2) 0.6024(2) 0.0415(7) Uani d 1
C C6 0.6446(9) 0.7446(2) 0.5893(2) 0.0590(10) Uani d 1
H H6A 0.5446 0.7912 0.6210 0.089 Uiso calc 1
H H6B 0.8420 0.7551 0.5998 0.089 Uiso calc 1
H H6C 0.5932 0.7479 0.5244 0.089 Uiso calc 1
C C9 0.1873(8) 0.5129(2) 0.7852(2) 0.0512(9) Uani d 1
H H9A 0.1038 0.4547 0.7641 0.061 Uiso calc 1
H H9B 0.0369 0.5559 0.7955 0.061 Uiso calc 1
C C7 0.5737(7) 0.6514(2) 0.6245(2) 0.0430(8) Uani d 1
C C10 0.3587(12) 0.4966(3) 0.8760(3) 0.0884(16) Uani d 1
H H10A 0.2398 0.4723 0.9208 0.133 Uiso calc 1
H H10B 0.5056 0.4531 0.8665 0.133 Uiso calc 1
H H10C 0.4387 0.5543 0.8979 0.133 Uiso calc 1

loop_
_atom_site_aniso_label
_atom_site_aniso_U_11
_atom_site_aniso_U_22
_atom_site_aniso_U_33
_atom_site_aniso_U_12
_atom_site_aniso_U_13
_atom_site_aniso_U_23
O1 0.0629(16) 0.0385(13) 0.0661(15) -0.0065(11) 0.0278(13) 0.0052(11)
N1 0.0482(16) 0.0340(14) 0.0439(14) 0.0004(12) 0.0053(12) -0.0031(11)
N2 0.0423(15) 0.0330(13) 0.0404(12) -0.0001(11) 0.0110(11) 0.0004(10)
O3 0.0610(17) 0.0521(15) 0.0753(17) 0.0066(13) 0.0351(14) 0.0089(13)
C4 0.0394(16) 0.0330(16) 0.0405(15) 0.0005(13) 0.0057(13) 0.0015(12)
C3 0.0439(18) 0.0396(18) 0.0474(17) 0.0035(14) 0.0118(14) 0.0021(14)
O2 0.0790(19) 0.0345(14) 0.0906(19) 0.0097(13) 0.0179(15) 0.0010(13)
C2 0.0479(19) 0.0380(18) 0.0511(18) 0.0041(15) 0.0089(15) 0.0028(14)
C8 0.0377(16) 0.0379(17) 0.0426(15) 0.0001(13) 0.0057(13) -0.0020(13)
C1 0.0448(18) 0.0337(16) 0.0447(16) -0.0004(13) 0.0074(14) 0.0013(13)
C5 0.0475(19) 0.0337(17) 0.0446(16) -0.0016(14) 0.0128(15) 0.0027(13)
C6 0.081(3) 0.038(2) 0.060(2) -0.0057(18) 0.018(2) 0.0014(16)
C9 0.055(2) 0.0435(19) 0.058(2) -0.0025(16) 0.0230(17) -0.0024(16)
C7 0.0524(19) 0.0368(17) 0.0403(15) -0.0042(15) 0.0062(14) 0.0006(13)
C10 0.128(5) 0.089(3) 0.049(2) -0.035(3) 0.012(2) 0.010(2)

loop_
_atom_type_symbol
_atom_type_description
_atom_type_scat_dispersion_real
_atom_type_scat_dispersion_imag
_atom_type_scat_source
C C 0.0033 0.0016 'International Tables Vol C Tables 4.2.6.8 and 6.1.1.4'
H H 0.0000 0.0000 'International Tables Vol C Tables 4.2.6.8 and 6.1.1.4'
N N 0.0061 0.0033 'International Tables Vol C Tables 4.2.6.8 and 6.1.1.4'
O O 0.0106 0.0060 'International Tables Vol C Tables 4.2.6.8 and 6.1.1.4'

loop_
_geom_angle_atom_site_label_1
_geom_angle_atom_site_label_2
_geom_angle_atom_site_label_3
_geom_angle
C8 N1 C7 111.0(3)
C8 N1 H1 127(2)
C7 N1 H1 121(2)
C8 N2 C5 108.7(3)
C8 N2 C4 129.1(3)
C5 N2 C4 122.1(3)
N2 C4 C1 137.4(3)
N2 C4 C3 127.6(3)
C1 C4 C3 95.0(3)
O3 C3 C4 136.1(3)
O3 C3 C2 135.9(3)
C2 C3 C4 88.0(2)
O2 C2 C1 134.2(3)
O2 C2 C3 137.3(3)
C1 C2 C3 88.5(2)
N1 C8 N2 106.5(3)
N1 C8 C9 125.8(3)
N2 C8 C9 127.6(3)
O1 C1 C4 137.8(3)
O1 C1 C2 133.6(3)
C2 C1 C4 88.6(2)
C7 C5 N2 107.6(3)
C7 C5 H5 132(2)
N2 C5 H5 121(2)
C7 C6 H6A 109.5
C7 C6 H6B 109.5
H6A C6 H6B 109.5
C7 C6 H6C 109.5
H6A C6 H6C 109.5
H6B C6 H6C 109.5
C8 C9 C10 112.5(3)
C8 C9 H9A 109.1
C10 C9 H9A 109.1
C8 C9 H9B 109.1
C10 C9 H9B 109.1
H9A C9 H9B 107.8
C5 C7 N1 106.2(3)
C5 C7 C6 131.9(3)
N1 C7 C6 121.9(3)
C9 C10 H10A 109.5
C9 C10 H10B 109.5
H10A C10 H10B 109.5
C9 C10 H10C 109.5
H10A C10 H10C 109.5
H10B C10 H10C 109.5

loop_
_geom_bond_atom_site_label_1
_geom_bond_atom_site_label_2
_geom_bond_distance
_geom_bond_publ_flag
C1 O1 1.234(4) y
N1 C8 1.328(4) ?
N1 C7 1.386(4) ?
N1 H1 0.97(4) ?
C8 N2 1.353(4) y
N2 C5 1.399(4) ?
C4 N2 1.399(4) y
C3 O3 1.216(4) y
C1 C4 1.426(4) y
C3 C4 1.440(4) y
C2 C3 1.516(5) y
C2 O2 1.206(4) y
C1 C2 1.514(5) y
C8 C9 1.479(4) ?
C5 C7 1.341(4) y
C5 H5 0.91(4) ?
C6 C7 1.485(5) ?
C6 H6A 0.9600 ?
C6 H6B 0.9600 ?
C6 H6C 0.9600 ?
C9 C10 1.526(5) ?
C9 H9A 0.9700 ?
C9 H9B 0.9700 ?
C10 H10A 0.9600 ?
C10 H10B 0.9600 ?
C10 H10C 0.9600 ?

loop_
_geom_hbond_atom_site_label_D
_geom_hbond_atom_site_label_H
_geom_hbond_atom_site_label_A
_geom_hbond_site_symmetry_A
_geom_hbond_distance_DH
_geom_hbond_distance_HA
_geom_hbond_distance_DA
_geom_hbond_angle_DHA
N1 H1 O1 2_556 0.97(4) 1.73(4) 2.680(3) 164(3)
C6 H6A O1 2_556 0.96 2.59 3.378(4) 139.1
C9 H9A O1 . 0.97 2.35 3.112(4) 134.9
C9 H9B O2 2_556 0.97 2.51 3.429(5) 157.5

loop_
_geom_torsion_atom_site_label_1
_geom_torsion_atom_site_label_2
_geom_torsion_atom_site_label_3
_geom_torsion_atom_site_label_4
_geom_torsion
C8 N2 C4 C1 8.9(6)
C5 N2 C4 C1 -173.9(3)
C8 N2 C4 C3 -171.7(3)
C5 N2 C4 C3 5.6(5)
N2 C4 C3 O3 -0.7(6)
C1 C4 C3 O3 178.9(4)
N2 C4 C3 C2 -179.7(3)
C1 C4 C3 C2 0.0(3)
O3 C3 C2 O2 1.2(7)
C4 C3 C2 O2 -179.8(4)
O3 C3 C2 C1 -179.0(4)
C4 C3 C2 C1 0.0(2)
C7 N1 C8 N2 -0.5(3)
C7 N1 C8 C9 176.7(3)
C5 N2 C8 N1 0.8(3)
C4 N2 C8 N1 178.3(3)
C5 N2 C8 C9 -176.3(3)
C4 N2 C8 C9 1.3(5)
N2 C4 C1 O1 0.0(7)
C3 C4 C1 O1 -179.5(4)
N2 C4 C1 C2 179.6(4)
C3 C4 C1 C2 0.0(3)
O2 C2 C1 O1 -0.6(7)
C3 C2 C1 O1 179.6(4)
O2 C2 C1 C4 179.8(4)
C3 C2 C1 C4 0.0(2)
C8 N2 C5 C7 -0.9(4)
C4 N2 C5 C7 -178.6(3)
N1 C8 C9 C10 -93.9(4)
N2 C8 C9 C10 82.6(4)
N2 C5 C7 N1 0.5(4)
N2 C5 C7 C6 -179.3(3)
C8 N1 C7 C5 -0.1(4)
C8 N1 C7 C6 179.8(3)

_cod_database_fobs_code 2241734
